data_4084466
loop_
_publ_author_name
'Laskowski, Nadine'
'Junold, Konstantin'
'Kupper, Claudia'
'Baus, Johannes A.'
'Burschka, Christian'
'Tacke, Reinhold'

_publ_section_title
;
 Bis[N,N&#x2032;-diisopropylbenzamidinato(&#x2212;)]silicon(II):
 Cycloaddition Reactions with Organic 1,3-Dienes and 1,2-Diketones
;
_journal_issue 21
_journal_name_full Organometallics
_journal_page_first 6141
_journal_paper_doi 10.1021/om500787k
_journal_volume 33
_journal_year 2014
_chemical_formula_moiety 'C32 H48 N4 Si'
_chemical_formula_sum 'C32 H48 N4 Si'
_chemical_formula_weight 516.83
_chemical_name_systematic
; 
 ? 
;
_space_group_IT_number 2
_symmetry_cell_setting triclinic
_symmetry_space_group_name_Hall '-P 1'
_symmetry_space_group_name_H-M 'P -1'
_atom_sites_solution_hydrogens geom
_atom_sites_solution_primary direct
_atom_sites_solution_secondary difmap
_audit_creation_method SHELXL-97
_cell_angle_alpha 104.84(2)
_cell_angle_beta 94.15(2)
_cell_angle_gamma 94.58(2)
_cell_formula_units_Z 2
_cell_length_a 9.718(2)
_cell_length_b 11.391(2)
_cell_length_c 14.751(3)
_cell_measurement_reflns_used 5000
_cell_measurement_temperature 173(2)
_cell_measurement_theta_max 29.15
_cell_measurement_theta_min 2.65
_cell_volume 1566.1(6)
_computing_cell_refinement Stoe-IPDS
_computing_data_collection Stoe-IPDS
_computing_data_reduction Stoe-IPDS
_computing_molecular_graphics ORTEP/POV-Ray
_computing_publication_material Bruker-SHELXTL
_computing_structure_refinement 'SHELXL-97 (Sheldrick, 2008)'
_computing_structure_solution 'SHELXS-97 (Sheldrick, 2008)'
_diffrn_ambient_temperature 173(2)
_diffrn_measured_fraction_theta_full 0.935
_diffrn_measured_fraction_theta_max 0.935
_diffrn_measurement_device_type image_plate_Stoe-IPDS
_diffrn_measurement_method 'omega scan'
_diffrn_radiation_monochromator graphite
_diffrn_radiation_source 'fine-focus sealed tube'
_diffrn_radiation_type MoK\a
_diffrn_radiation_wavelength 0.71073
_diffrn_reflns_av_R_equivalents 0.0470
_diffrn_reflns_av_sigmaI/netI 0.0554
_diffrn_reflns_limit_h_max 11
_diffrn_reflns_limit_h_min -11
_diffrn_reflns_limit_k_max 13
_diffrn_reflns_limit_k_min -14
_diffrn_reflns_limit_l_max 18
_diffrn_reflns_limit_l_min -18
_diffrn_reflns_number 13289
_diffrn_reflns_theta_full 26.02
_diffrn_reflns_theta_max 26.02
_diffrn_reflns_theta_min 2.67
_exptl_absorpt_coefficient_mu 0.100
_exptl_absorpt_correction_type none
_exptl_crystal_colour colourless
_exptl_crystal_density_diffrn 1.096
_exptl_crystal_density_method 'not measured'
_exptl_crystal_description block
_exptl_crystal_F_000 564
_exptl_crystal_size_max 0.3
_exptl_crystal_size_mid 0.3
_exptl_crystal_size_min 0.2
_refine_diff_density_max 0.450
_refine_diff_density_min -0.265
_refine_diff_density_rms 0.054
_refine_ls_extinction_method none
_refine_ls_goodness_of_fit_ref 1.039
_refine_ls_hydrogen_treatment constr
_refine_ls_matrix_type full
_refine_ls_number_parameters 344
_refine_ls_number_reflns 5761
_refine_ls_number_restraints 0
_refine_ls_restrained_S_all 1.039
_refine_ls_R_factor_all 0.0691
_refine_ls_R_factor_gt 0.0504
_refine_ls_shift/su_max 0.000
_refine_ls_shift/su_mean 0.000
_refine_ls_structure_factor_coef Fsqd
_refine_ls_weighting_details 'calc w=1/[\s^2^(Fo^2^)+(0.0887P)^2^+0.0000P] where P=(Fo^2^+2Fc^2^)/3'
_refine_ls_weighting_scheme calc
_refine_ls_wR_factor_gt 0.1352
_refine_ls_wR_factor_ref 0.1433
_reflns_number_gt 4178
_reflns_number_total 5761
_reflns_threshold_expression >2sigma(I)
_cod_data_source_file om500787k_si_002.cif
_cod_data_source_block jun94m
_cod_depositor_comments 'Adding full bibliography for 4084466--4084473.cif.'
_cod_original_cell_volume 1566.1(5)
_cod_original_sg_symbol_H-M P-1
_cod_database_code 4084466

loop_
_symmetry_equiv_pos_as_xyz
'x, y, z'
'-x, -y, -z'

loop_
_atom_site_label
_atom_site_type_symbol
_atom_site_fract_x
_atom_site_fract_y
_atom_site_fract_z
_atom_site_U_iso_or_equiv
_atom_site_adp_type
_atom_site_occupancy
_atom_site_symmetry_multiplicity
_atom_site_calc_flag
_atom_site_refinement_flags
Si Si 0.72244(5) 0.66094(5) 0.81618(3) 0.02660(15) Uani 1 1 d .
N1 N 0.77825(16) 0.56248(15) 0.71580(10) 0.0276(3) Uani 1 1 d .
N2 N 0.62428(16) 0.40918(16) 0.73263(11) 0.0315(4) Uani 1 1 d .
N3 N 0.55621(16) 0.71099(16) 0.80752(11) 0.0295(4) Uani 1 1 d .
N4 N 0.63948(16) 0.82559(16) 0.71372(11) 0.0305(4) Uani 1 1 d .
C1 C 0.73541(18) 0.43894(18) 0.69768(12) 0.0272(4) Uani 1 1 d .
C2 C 0.82842(19) 0.34825(18) 0.64843(13) 0.0282(4) Uani 1 1 d .
C3 C 0.9589(2) 0.3445(2) 0.69263(15) 0.0355(5) Uani 1 1 d .
H3 H 0.9896 0.4017 0.7512 0.043 Uiso 1 1 calc R
C4 C 1.0447(2) 0.2579(2) 0.65191(19) 0.0468(6) Uani 1 1 d .
H4 H 1.1328 0.2553 0.6834 0.056 Uiso 1 1 calc R
C5 C 1.0031(3) 0.1757(2) 0.56634(19) 0.0488(6) Uani 1 1 d .
H5 H 1.0632 0.1181 0.5379 0.059 Uiso 1 1 calc R
C6 C 0.8733(3) 0.1776(2) 0.52211(16) 0.0453(6) Uani 1 1 d .
H6 H 0.8434 0.1200 0.4636 0.054 Uiso 1 1 calc R
C7 C 0.7860(2) 0.2634(2) 0.56278(14) 0.0368(5) Uani 1 1 d .
H7 H 0.6969 0.2639 0.5318 0.044 Uiso 1 1 calc R
C8 C 0.8388(2) 0.6146(2) 0.64245(14) 0.0327(4) Uani 1 1 d .
H8 H 0.8322 0.7045 0.6637 0.039 Uiso 1 1 calc R
C9 C 0.9927(2) 0.6004(3) 0.63459(19) 0.0496(6) Uani 1 1 d .
H9A H 1.0303 0.6541 0.5980 0.074 Uiso 1 1 calc R
H9B H 1.0042 0.5154 0.6029 0.074 Uiso 1 1 calc R
H9C H 1.0424 0.6225 0.6978 0.074 Uiso 1 1 calc R
C10 C 0.7517(3) 0.5706(2) 0.54823(15) 0.0470(6) Uani 1 1 d .
H10A H 0.7872 0.6146 0.5043 0.071 Uiso 1 1 calc R
H10B H 0.6551 0.5859 0.5569 0.071 Uiso 1 1 calc R
H10C H 0.7567 0.4829 0.5226 0.071 Uiso 1 1 calc R
C11 C 0.5844(2) 0.2828(2) 0.73364(15) 0.0379(5) Uani 1 1 d .
H11 H 0.6397 0.2267 0.6904 0.045 Uiso 1 1 calc R
C12 C 0.6129(3) 0.2712(3) 0.8333(2) 0.0620(7) Uani 1 1 d .
H12A H 0.5802 0.1885 0.8358 0.093 Uiso 1 1 calc R
H12B H 0.5642 0.3307 0.8763 0.093 Uiso 1 1 calc R
H12C H 0.7129 0.2869 0.8523 0.093 Uiso 1 1 calc R
C13 C 0.4317(3) 0.2523(3) 0.7004(2) 0.0580(7) Uani 1 1 d .
H13A H 0.4039 0.1670 0.6983 0.087 Uiso 1 1 calc R
H13B H 0.4147 0.2644 0.6373 0.087 Uiso 1 1 calc R
H13C H 0.3777 0.3057 0.7440 0.087 Uiso 1 1 calc R
C14 C 0.54307(18) 0.80555(19) 0.76473(12) 0.0288(4) Uani 1 1 d .
C15 C 0.42808(19) 0.88624(19) 0.78829(13) 0.0310(4) Uani 1 1 d .
C16 C 0.4374(2) 0.9722(2) 0.87530(14) 0.0370(5) Uani 1 1 d .
H16 H 0.5147 0.9771 0.9198 0.044 Uiso 1 1 calc R
C17 C 0.3359(3) 1.0506(2) 0.89810(17) 0.0454(6) Uani 1 1 d .
H17 H 0.3444 1.1090 0.9577 0.054 Uiso 1 1 calc R
C18 C 0.2227(2) 1.0440(2) 0.83439(18) 0.0481(6) Uani 1 1 d .
H18 H 0.1525 1.0972 0.8500 0.058 Uiso 1 1 calc R
C19 C 0.2120(2) 0.9598(3) 0.74790(18) 0.0490(6) Uani 1 1 d .
H19 H 0.1337 0.9547 0.7040 0.059 Uiso 1 1 calc R
C20 C 0.3146(2) 0.8821(2) 0.72424(15) 0.0409(5) Uani 1 1 d .
H20 H 0.3071 0.8258 0.6638 0.049 Uiso 1 1 calc R
C21 C 0.4330(2) 0.6300(2) 0.81681(17) 0.0399(5) Uani 1 1 d .
H21 H 0.4703 0.5608 0.8376 0.048 Uiso 1 1 calc R
C22 C 0.3416(3) 0.6885(3) 0.8922(3) 0.0703(9) Uani 1 1 d .
H22A H 0.2756 0.6254 0.9035 0.105 Uiso 1 1 calc R
H22B H 0.2908 0.7489 0.8708 0.105 Uiso 1 1 calc R
H22C H 0.3998 0.7288 0.9507 0.105 Uiso 1 1 calc R
C23 C 0.3511(3) 0.5732(3) 0.7214(2) 0.0598(7) Uani 1 1 d .
H23A H 0.2779 0.5124 0.7279 0.090 Uiso 1 1 calc R
H23B H 0.4135 0.5335 0.6764 0.090 Uiso 1 1 calc R
H23C H 0.3094 0.6370 0.6985 0.090 Uiso 1 1 calc R
C24 C 0.6510(2) 0.9352(2) 0.67943(14) 0.0351(5) Uani 1 1 d .
H24 H 0.5825 0.9913 0.7080 0.042 Uiso 1 1 calc R
C25 C 0.7970(2) 0.9978(2) 0.70887(19) 0.0496(6) Uani 1 1 d .
H25A H 0.8081 1.0704 0.6849 0.074 Uiso 1 1 calc R
H25B H 0.8640 0.9415 0.6829 0.074 Uiso 1 1 calc R
H25C H 0.8131 1.0222 0.7778 0.074 Uiso 1 1 calc R
C26 C 0.6217(3) 0.8987(3) 0.57270(18) 0.0579(7) Uani 1 1 d .
H26A H 0.6335 0.9715 0.5491 0.087 Uiso 1 1 calc R
H26B H 0.5263 0.8603 0.5552 0.087 Uiso 1 1 calc R
H26C H 0.6863 0.8409 0.5450 0.087 Uiso 1 1 calc R
C27 C 0.7415(2) 0.5958(2) 0.92073(14) 0.0356(5) Uani 1 1 d .
H27A H 0.6574 0.6035 0.9551 0.043 Uiso 1 1 calc R
H27B H 0.7576 0.5086 0.9008 0.043 Uiso 1 1 calc R
C28 C 0.8655(2) 0.6708(2) 0.98148(13) 0.0326(4) Uani 1 1 d .
C29 C 0.92574(19) 0.76313(19) 0.95362(13) 0.0309(4) Uani 1 1 d .
C30 C 0.8597(2) 0.7914(2) 0.86623(13) 0.0319(4) Uani 1 1 d .
H30A H 0.9289 0.7956 0.8208 0.038 Uiso 1 1 calc R
H30B H 0.8184 0.8699 0.8828 0.038 Uiso 1 1 calc R
C31 C 0.9089(3) 0.6349(2) 1.06984(15) 0.0450(6) Uani 1 1 d .
H31A H 0.9942 0.6849 1.1011 0.067 Uiso 1 1 calc R
H31B H 0.9254 0.5486 1.0536 0.067 Uiso 1 1 calc R
H31C H 0.8353 0.6478 1.1123 0.067 Uiso 1 1 calc R
C32 C 1.0525(2) 0.8444(2) 1.00406(15) 0.0396(5) Uani 1 1 d .
H32A H 1.1153 0.8585 0.9579 0.059 Uiso 1 1 calc R
H32B H 1.1000 0.8051 1.0474 0.059 Uiso 1 1 calc R
H32C H 1.0250 0.9226 1.0397 0.059 Uiso 1 1 calc R

loop_
_atom_site_aniso_label
_atom_site_aniso_U_11
_atom_site_aniso_U_22
_atom_site_aniso_U_33
_atom_site_aniso_U_23
_atom_site_aniso_U_13
_atom_site_aniso_U_12
Si 0.0277(3) 0.0265(3) 0.0254(3) 0.0065(2) 0.00303(18) 0.00193(19)
N1 0.0292(8) 0.0262(10) 0.0289(8) 0.0089(7) 0.0061(6) 0.0029(6)
N2 0.0267(8) 0.0299(10) 0.0367(9) 0.0063(8) 0.0056(6) 0.0007(6)
N3 0.0285(8) 0.0302(10) 0.0303(8) 0.0081(7) 0.0071(6) 0.0021(6)
N4 0.0287(8) 0.0323(11) 0.0317(8) 0.0088(7) 0.0067(6) 0.0059(6)
C1 0.0250(9) 0.0298(12) 0.0258(8) 0.0059(8) 0.0012(7) 0.0030(7)
C2 0.0282(9) 0.0280(12) 0.0300(9) 0.0100(8) 0.0045(7) 0.0039(7)
C3 0.0304(10) 0.0331(13) 0.0441(11) 0.0133(10) 0.0002(8) 0.0027(8)
C4 0.0300(11) 0.0432(15) 0.0732(16) 0.0232(13) 0.0073(10) 0.0109(9)
C5 0.0504(13) 0.0421(16) 0.0650(15) 0.0231(13) 0.0283(12) 0.0203(11)
C6 0.0632(15) 0.0385(15) 0.0355(11) 0.0067(10) 0.0135(10) 0.0146(11)
C7 0.0425(11) 0.0359(14) 0.0312(10) 0.0061(9) 0.0025(8) 0.0082(9)
C8 0.0347(10) 0.0327(13) 0.0353(10) 0.0136(9) 0.0118(8) 0.0081(8)
C9 0.0390(12) 0.0529(17) 0.0702(16) 0.0324(13) 0.0260(11) 0.0127(10)
C10 0.0655(15) 0.0479(16) 0.0307(10) 0.0139(10) 0.0057(10) 0.0112(11)
C11 0.0355(11) 0.0305(13) 0.0463(11) 0.0065(10) 0.0117(9) 0.0001(8)
C12 0.084(2) 0.0410(17) 0.0621(16) 0.0221(14) -0.0004(14) -0.0091(13)
C13 0.0424(13) 0.0447(17) 0.0809(18) 0.0108(14) 0.0014(12) -0.0090(11)
C14 0.0269(9) 0.0302(12) 0.0267(9) 0.0028(8) 0.0029(7) 0.0029(7)
C15 0.0301(10) 0.0323(12) 0.0332(9) 0.0100(9) 0.0104(7) 0.0069(8)
C16 0.0426(12) 0.0358(13) 0.0332(10) 0.0080(9) 0.0092(8) 0.0068(9)
C17 0.0576(14) 0.0356(15) 0.0451(12) 0.0071(11) 0.0222(10) 0.0134(10)
C18 0.0452(13) 0.0463(16) 0.0631(15) 0.0217(13) 0.0281(11) 0.0216(11)
C19 0.0350(11) 0.0632(18) 0.0531(13) 0.0175(13) 0.0090(10) 0.0188(11)
C20 0.0325(11) 0.0515(16) 0.0377(11) 0.0068(10) 0.0053(8) 0.0127(9)
C21 0.0312(10) 0.0309(13) 0.0593(13) 0.0120(11) 0.0149(9) 0.0036(8)
C22 0.0677(18) 0.0512(19) 0.106(2) 0.0313(17) 0.0575(17) 0.0136(14)
C23 0.0342(12) 0.0422(16) 0.097(2) 0.0132(15) -0.0131(12) -0.0004(10)
C24 0.0319(10) 0.0372(13) 0.0413(11) 0.0161(10) 0.0090(8) 0.0095(8)
C25 0.0432(13) 0.0482(16) 0.0637(15) 0.0290(13) 0.0012(11) -0.0001(10)
C26 0.0663(17) 0.066(2) 0.0482(14) 0.0298(14) -0.0003(12) 0.0024(13)
C27 0.0421(11) 0.0331(13) 0.0311(10) 0.0089(9) 0.0021(8) 0.0002(9)
C28 0.0356(10) 0.0336(13) 0.0272(9) 0.0041(9) 0.0031(8) 0.0082(8)
C29 0.0298(9) 0.0323(12) 0.0285(9) 0.0023(8) 0.0022(7) 0.0096(8)
C30 0.0335(10) 0.0315(12) 0.0307(9) 0.0088(9) 0.0014(7) 0.0022(8)
C31 0.0561(14) 0.0456(16) 0.0351(11) 0.0141(11) -0.0021(9) 0.0100(11)
C32 0.0343(11) 0.0407(14) 0.0390(11) 0.0041(10) -0.0034(8) 0.0023(9)

loop_
_atom_type_symbol
_atom_type_description
_atom_type_scat_dispersion_real
_atom_type_scat_dispersion_imag
_atom_type_scat_source
C C 0.0033 0.0016 'International Tables Vol C Tables 4.2.6.8 and 6.1.1.4'
H H 0.0000 0.0000 'International Tables Vol C Tables 4.2.6.8 and 6.1.1.4'
N N 0.0061 0.0033 'International Tables Vol C Tables 4.2.6.8 and 6.1.1.4'
Si Si 0.0817 0.0704 'International Tables Vol C Tables 4.2.6.8 and 6.1.1.4'

loop_
_geom_angle_atom_site_label_1
_geom_angle_atom_site_label_2
_geom_angle_atom_site_label_3
_geom_angle
N3 Si N1 118.55(8)
N3 Si C30 111.89(9)
N1 Si C30 109.30(9)
N3 Si C27 109.24(9)
N1 Si C27 110.89(9)
C30 Si C27 94.32(9)
C1 N1 C8 121.26(16)
C1 N1 Si 117.47(12)
C8 N1 Si 119.62(13)
C1 N2 C11 121.53(17)
C14 N3 C21 121.27(16)
C14 N3 Si 116.63(12)
C21 N3 Si 119.23(14)
C14 N4 C24 121.64(17)
N2 C1 N1 117.10(17)
N2 C1 C2 123.89(18)
N1 C1 C2 118.65(16)
C7 C2 C3 118.55(19)
C7 C2 C1 122.48(17)
C3 C2 C1 118.87(18)
C4 C3 C2 120.6(2)
C5 C4 C3 120.5(2)
C4 C5 C6 119.5(2)
C5 C6 C7 120.4(2)
C2 C7 C6 120.4(2)
N1 C8 C10 111.69(17)
N1 C8 C9 114.34(16)
C10 C8 C9 112.94(19)
N2 C11 C13 108.30(19)
N2 C11 C12 108.80(19)
C13 C11 C12 110.7(2)
N4 C14 N3 116.71(17)
N4 C14 C15 123.70(17)
N3 C14 C15 119.25(16)
C20 C15 C16 118.09(19)
C20 C15 C14 122.21(19)
C16 C15 C14 119.64(17)
C17 C16 C15 121.2(2)
C18 C17 C16 120.0(2)
C19 C18 C17 119.6(2)
C18 C19 C20 120.6(2)
C15 C20 C19 120.5(2)
N3 C21 C23 110.99(19)
N3 C21 C22 114.6(2)
C23 C21 C22 112.7(2)
N4 C24 C25 107.98(16)
N4 C24 C26 109.2(2)
C25 C24 C26 110.72(19)
C28 C27 Si 104.65(14)
C29 C28 C31 125.75(19)
C29 C28 C27 117.94(17)
C31 C28 C27 116.30(19)
C28 C29 C32 124.85(17)
C28 C29 C30 117.96(18)
C32 C29 C30 117.16(18)
C29 C30 Si 104.22(14)

loop_
_geom_bond_atom_site_label_1
_geom_bond_atom_site_label_2
_geom_bond_distance
Si N3 1.7622(17)
Si N1 1.7627(17)
Si C30 1.874(2)
Si C27 1.879(2)
N1 C1 1.387(3)
N1 C8 1.495(2)
N2 C1 1.288(2)
N2 C11 1.465(3)
N3 C14 1.391(3)
N3 C21 1.489(3)
N4 C14 1.285(2)
N4 C24 1.462(3)
C1 C2 1.507(3)
C2 C7 1.392(3)
C2 C3 1.392(3)
C3 C4 1.390(3)
C4 C5 1.376(4)
C5 C6 1.382(3)
C6 C7 1.393(3)
C8 C10 1.518(3)
C8 C9 1.527(3)
C11 C13 1.512(3)
C11 C12 1.518(3)
C14 C15 1.507(3)
C15 C20 1.389(3)
C15 C16 1.392(3)
C16 C17 1.385(3)
C17 C18 1.379(4)
C18 C19 1.377(4)
C19 C20 1.390(3)
C21 C23 1.524(4)
C21 C22 1.525(3)
C24 C25 1.517(3)
C24 C26 1.521(3)
C27 C28 1.507(3)
C28 C29 1.333(3)
C28 C31 1.505(3)
C29 C32 1.504(3)
C29 C30 1.518(3)

loop_
_geom_torsion_atom_site_label_1
_geom_torsion_atom_site_label_2
_geom_torsion_atom_site_label_3
_geom_torsion_atom_site_label_4
_geom_torsion
N3 Si N1 C1 -82.81(14)
C30 Si N1 C1 147.37(13)
C27 Si N1 C1 44.71(16)
N3 Si N1 C8 82.72(15)
C30 Si N1 C8 -47.09(15)
C27 Si N1 C8 -149.75(14)
N1 Si N3 C14 -79.15(16)
C30 Si N3 C14 49.47(17)
C27 Si N3 C14 152.54(15)
N1 Si N3 C21 81.91(16)
C30 Si N3 C21 -149.48(15)
C27 Si N3 C21 -46.40(18)
C11 N2 C1 N1 -168.05(16)
C11 N2 C1 C2 4.9(3)
C8 N1 C1 N2 -141.77(17)
Si N1 C1 N2 23.5(2)
C8 N1 C1 C2 44.9(2)
Si N1 C1 C2 -149.78(13)
N2 C1 C2 C7 66.6(3)
N1 C1 C2 C7 -120.6(2)
N2 C1 C2 C3 -109.7(2)
N1 C1 C2 C3 63.1(2)
C7 C2 C3 C4 0.0(3)
C1 C2 C3 C4 176.51(19)
C2 C3 C4 C5 1.2(3)
C3 C4 C5 C6 -1.8(3)
C4 C5 C6 C7 1.2(3)
C3 C2 C7 C6 -0.6(3)
C1 C2 C7 C6 -176.96(19)
C5 C6 C7 C2 0.0(3)
C1 N1 C8 C10 47.6(2)
Si N1 C8 C10 -117.35(18)
C1 N1 C8 C9 -82.2(2)
Si N1 C8 C9 112.84(19)
C1 N2 C11 C13 -134.1(2)
C1 N2 C11 C12 105.4(2)
C24 N4 C14 N3 -168.65(17)
C24 N4 C14 C15 4.5(3)
C21 N3 C14 N4 -142.48(19)
Si N3 C14 N4 18.2(2)
C21 N3 C14 C15 44.0(3)
Si N3 C14 C15 -155.34(14)
N4 C14 C15 C20 77.6(3)
N3 C14 C15 C20 -109.3(2)
N4 C14 C15 C16 -99.3(2)
N3 C14 C15 C16 73.7(3)
C20 C15 C16 C17 0.7(3)
C14 C15 C16 C17 177.80(19)
C15 C16 C17 C18 0.4(3)
C16 C17 C18 C19 -0.6(4)
C17 C18 C19 C20 -0.4(4)
C16 C15 C20 C19 -1.7(3)
C14 C15 C20 C19 -178.7(2)
C18 C19 C20 C15 1.6(4)
C14 N3 C21 C23 54.5(3)
Si N3 C21 C23 -105.68(19)
C14 N3 C21 C22 -74.5(3)
Si N3 C21 C22 125.4(2)
C14 N4 C24 C25 126.1(2)
C14 N4 C24 C26 -113.5(2)
N3 Si C27 C28 -121.95(14)
N1 Si C27 C28 105.60(15)
C30 Si C27 C28 -6.96(16)
Si C27 C28 C29 3.2(2)
Si C27 C28 C31 -177.67(16)
C31 C28 C29 C32 2.9(3)
C27 C28 C29 C32 -178.01(19)
C31 C28 C29 C30 -175.1(2)
C27 C28 C29 C30 3.9(3)
C28 C29 C30 Si -8.8(2)
C32 C29 C30 Si 172.96(15)
N3 Si C30 C29 121.39(13)
N1 Si C30 C29 -105.26(13)
C27 Si C30 C29 8.65(15)
